data_1574412
loop_
_publ_author_name
'J\"urgensen, Malte'
'Kunz, Tanja'
'Arrowsmith, Merle'
'Dietz, Maximilian'
'Hagspiel, Stephan'
'Braunschweig, Holger'

_publ_section_title
;
 Synthesis and reactivity of a parent phosphathioethynolato-borane and a
 boraarsaketene
;
_journal_issue 20
_journal_name_full 'Chemical Science'
_journal_page_first 8870
_journal_page_last 8877
_journal_paper_doi 10.1039/D5SC01996F
_journal_volume 16
_journal_year 2025
_chemical_formula_moiety 'C55 H53 As B2 N2'
_chemical_formula_sum 'C55 H53 As B2 N2'
_chemical_formula_weight 838.53
_chemical_name_common (SIMes)BH2(As-C4BPh5)
_chemical_name_systematic 8
_space_group_crystal_system triclinic
_space_group_IT_number 2
_space_group_name_Hall '-P 1'
_space_group_name_H-M_alt 'P -1'
_atom_sites_solution_hydrogens mixed
_audit_creation_date 2025-01-02
_audit_creation_method 'CIF-fill 1.5o (K.Radacki, 2005-24)'
_audit_update_record
;
2025-03-03 deposited with the CCDC.	2025-04-10 downloaded from the CCDC.
;
_cell_angle_alpha 61.329(2)
_cell_angle_beta 73.8450(10)
_cell_angle_gamma 64.999(2)
_cell_formula_units_Z 2
_cell_length_a 13.8895(2)
_cell_length_b 14.0251(2)
_cell_length_c 14.5748(2)
_cell_measurement_reflns_used 30113
_cell_measurement_temperature 100(2)
_cell_measurement_theta_max 74.6690
_cell_measurement_theta_min 3.5220
_cell_volume 2247.48(8)
_computing_cell_refinement 'CrysAlisPro 1.171.41.96a (Rigaku OD, 2021)'
_computing_data_collection 'CrysAlisPro 1.171.41.96a (Rigaku OD, 2021)'
_computing_data_reduction 'CrysAlisPro 1.171.41.96a (Rigaku OD, 2021)'
_computing_molecular_graphics 'ShelXLe (Huebschle et all, 2011)'
_computing_publication_material 'SHELXL-2019/2 (Sheldrick, 2019)'
_computing_structure_refinement 'SHELXL-2019/2 (Sheldrick, 2019)'
_computing_structure_solution 'SHELXT 2018/2 (Sheldrick, 2018)''
_diffrn_ambient_environment N~2~
_diffrn_ambient_temperature 100(2)
_diffrn_detector HPA
_diffrn_detector_area_resol_mean 10.0
_diffrn_detector_type 'HyPix Arc150'
_diffrn_measured_fraction_theta_full 0.993
_diffrn_measured_fraction_theta_max 0.991
_diffrn_measurement_details
;
 List of Runs (angles in degrees, time in seconds):
 --------------------------------------------------------------------------
  1  \w    -47.00  -8.00   0.60    1.00    --  -26.00 117.00  73.62   65
  2  \w    -95.00 -60.80   0.60    1.00    --  -46.00 -47.00 -48.55   57
  3  \w    -95.00 -60.80   0.60    1.00    --  -46.00 -49.00 -14.93   57
  4  \w   -107.00 -73.40   0.60    1.00    --  -58.00 -49.00 102.08   56
  5  \w   -107.00 -73.40   0.60    1.00    --  -58.00 -50.00  43.24   56
  6  \w   -111.00 -77.40   0.60    1.00    --  -62.00 -49.00 166.09   56
  7  \w   -119.00 -85.40   0.60    1.00    --  -70.00 -47.00  24.80   56
  8  \w   -118.00 -84.40   0.60    1.00    --  -70.00 -54.00-104.84   56
  9  \w   -120.00 -83.40   0.60    1.00    --  -70.00 -43.00  87.45   61
 10  \w    -97.00 -33.40   0.60    1.00    --  -78.00 114.00-112.85  106
 11  \w    -97.00 -33.40   0.60    1.00    --  -78.00 114.00 -78.02  106
 12  \w    -98.00 -32.00   0.60    1.00    --  -79.50 120.00  31.77  110
 13  \w   -126.00 -89.40   0.60    1.00    --  -79.50-131.00-136.85   61
 14  \w   -129.00 -93.00   0.60    1.00    --  -79.50 -47.00  51.24   60
 15  \w   -126.00 -86.40   0.60    1.00    --  -79.50-136.00 -52.73   66
 16  \w   -102.00 -33.00   0.60    1.00    --  -79.50 132.00  70.24  115
 17  \w   -125.00 -92.00   0.60    1.00    --  -79.50 -61.00 160.49   55
 18  \w   -127.00 -93.40   0.60    1.00    --  -79.50 -55.00 171.57   56
 19  \w    -97.00 -34.00   0.60    1.00    --  -79.50 115.00 179.43  105
 20  \w   -125.00 -92.00   0.60    1.00    --  -79.50 -60.00-129.64   55
 21  \w    -97.00 -34.00   0.60    1.00    --  -79.50 116.00-107.33  105
 22  \w   -126.00 -96.00   0.60    1.00    --  -79.50-117.00 -17.25   50
 23  \w   -128.00 -94.40   0.60    1.00    --  -79.50 -50.00 -30.58   56
 24  \w    -96.00 -34.80   0.60    1.00    --  -79.50 114.00 121.01  102
 25  \w   -125.00 -92.00   0.60    1.00    --  -79.50 -60.00  79.56   55
 26  \w   -125.00 -92.00   0.60    1.00    --  -79.50 -61.00 -46.19   55
 27  \w   -126.00 -92.40   0.60    1.00    --  -79.50-125.00 109.29   56
 28  \w    -92.00 -35.00   0.60    1.00    --  -79.50 102.00  33.13   95
 29  \w   -126.00 -87.00   0.60    1.00    --  -79.50-132.00  33.74   65
 30  \w   -126.00 -92.40   0.60    1.00    --  -79.50 -58.00  12.23   56
 31  \w   -128.00 -94.40   0.60    1.00    --  -79.50 -52.00  96.64   56
 32  \w   -126.00 -93.00   0.60    1.00    --  -79.50-120.00 136.74   55
 33  \w     40.00  88.60   0.60    1.00    --   82.35 -95.00  30.00   81
 34  \w     40.00  88.60   0.60    1.00    --   82.35 -95.00-150.00   81
 35  \w     40.00  88.60   0.60    1.00    --   82.35 -95.00  60.00   81
 36  \w     40.00  88.60   0.60    1.00    --   82.35 -95.00   0.00   81
 37  \w     37.00  91.60   0.60    1.00    --   82.35-112.00  30.00   91
 38  \w     46.00 133.00   0.60    1.00    --   82.35  15.00   0.00  145
 39  \w     40.00  88.60   0.60    1.00    --   82.35 -95.00 120.00   81
 40  \w     40.00  88.60   0.60    1.00    --   82.35 -95.00  90.00   81
 41  \w     40.00  88.60   0.60    1.00    --   82.35 -95.00 150.00   81
 42  \w     37.00  91.60   0.60    1.00    --   82.35-112.00 -60.00   91
 43  \w     97.00 130.00   0.60    1.00    --   85.25  60.00-107.90   55
 44  \w    100.00 130.00   0.60    1.00    --   85.25 119.00  -9.92   50
 45  \w     98.00 134.60   0.60    1.00    --   85.25  43.00 142.25   61
 46  \w     98.00 131.60   0.60    1.00    --   85.25  55.00-150.77   56
 47  \w     42.00  93.00   0.60    1.00    --   85.25 -97.00 -30.83   85
 48  \w     43.00  91.00   0.60    1.00    --   85.25 -94.00-118.03   80
 49  \w     38.00  98.00   0.60    1.00    --   85.25-120.00 161.31  100
 50  \w    101.00 131.00   0.60    1.00    --   85.25 118.00 -32.38   50
 51  \w     96.00 135.60   0.60    1.00    --   85.25  34.00-172.23   66
 52  \w     99.00 132.60   0.60    1.00    --   85.25  52.00  36.46   56
 53  \w     45.00  93.00   0.60    1.00    --   85.25 -97.00 179.12   80
;
_diffrn_measurement_device 'four-circle diffractometer'
_diffrn_measurement_device_type 'Rigaku XtaLAB Synergy-R'
_diffrn_measurement_method '\w scans'
_diffrn_orient_matrix_type
;
 CrysAlisPro convention (1999,Acta A55,543-557)
;
_diffrn_orient_matrix_UB_11 -0.0254390000
_diffrn_orient_matrix_UB_12 0.0917089000
_diffrn_orient_matrix_UB_13 0.0410645000
_diffrn_orient_matrix_UB_21 -0.1158653000
_diffrn_orient_matrix_UB_22 0.0014261000
_diffrn_orient_matrix_UB_23 0.0335106000
_diffrn_orient_matrix_UB_31 0.0323022000
_diffrn_orient_matrix_UB_32 -0.0967359000
_diffrn_orient_matrix_UB_33 0.1088113000
_diffrn_radiation_monochromator 'multi-layer mirror'
_diffrn_radiation_probe x-ray
_diffrn_radiation_type CuK\a
_diffrn_radiation_wavelength 1.54184
_diffrn_radiation_xray_symbol K-L~2,3~
_diffrn_reflns_av_R_equivalents 0.0196
_diffrn_reflns_av_unetI/netI 0.0113
_diffrn_reflns_Laue_measured_fraction_full 0.993
_diffrn_reflns_Laue_measured_fraction_max 0.991
_diffrn_reflns_limit_h_max 16
_diffrn_reflns_limit_h_min -16
_diffrn_reflns_limit_k_max 17
_diffrn_reflns_limit_k_min -17
_diffrn_reflns_limit_l_max 17
_diffrn_reflns_limit_l_min -17
_diffrn_reflns_number 41801
_diffrn_reflns_point_group_measured_fraction_full 0.993
_diffrn_reflns_point_group_measured_fraction_max 0.991
_diffrn_reflns_theta_full 67.684
_diffrn_reflns_theta_max 70.071
_diffrn_reflns_theta_min 3.472
_diffrn_source 'rotating-anode X-ray tube'
_diffrn_source_type 'PhotonJet-R X-ray Source'
_exptl_absorpt_coefficient_mu 1.308
_exptl_absorpt_correction_T_max 1.000
_exptl_absorpt_correction_T_min 0.729
_exptl_absorpt_correction_type gaussian
_exptl_absorpt_process_details
;
 CrysAlisPro 1.171.41.96a (Rigaku Oxford Diffraction, 2021) Numerical 
 absorption correction based on gaussian integration over a multifaceted 
 crystal model Empirical absorption correction using spherical harmonics, 
 implemented in SCALE3 ABSPACK scaling algorithm.
;
_exptl_crystal_colour yellow
_exptl_crystal_density_diffrn 1.239
_exptl_crystal_description block
_exptl_crystal_F_000 880.0
_exptl_crystal_preparation
;
 For data collection the crystal was immersed in a film of perfluoropolyether 
 oil, mounted on a polyimide loop and transferred to stream of cold nitrogen 
 (Oxford Cryostream 800).
;
_exptl_crystal_recrystallization_method 'Re-crystallisation from solvent'
_exptl_crystal_size_max 0.189
_exptl_crystal_size_mid 0.094
_exptl_crystal_size_min 0.051
_refine_diff_density_max 1.528
_refine_diff_density_min -0.477
_refine_diff_density_rms 0.063
_refine_ls_extinction_method none
_refine_ls_goodness_of_fit_ref 1.042
_refine_ls_hydrogen_treatment mixed
_refine_ls_matrix_type full
_refine_ls_number_parameters 735
_refine_ls_number_reflns 8445
_refine_ls_number_restraints 1071
_refine_ls_restrained_S_all 1.027
_refine_ls_R_factor_all 0.0473
_refine_ls_R_factor_gt 0.0459
_refine_ls_shift/su_max 0.001
_refine_ls_shift/su_mean 0.000
_refine_ls_structure_factor_coef Fsqd
_refine_ls_weighting_details 'w=1/[\s^2^(Fo^2^)+(0.0710P)^2^+2.2178P] where P=(Fo^2^+2Fc^2^)/3'
_refine_ls_weighting_scheme calc
_refine_ls_wR_factor_gt 0.1253
_refine_ls_wR_factor_ref 0.1264
_reflns_Friedel_coverage 0.000
_reflns_number_gt 8021
_reflns_number_total 8445
_reflns_threshold_expression 'I > 2\s(I)'
_cod_data_source_file d5sc01996f2.cif
_cod_data_source_block MaDi240_MaJu_a
_cod_depositor_comments 'Adding full bibliography for 1574408--1574414.cif.'
_cod_database_code 1574412
_shelx_shelxl_version_number 2019/2
_shelx_space_group_comment
;
The symmetry employed for this shelxl refinement is uniquely defined
by the following loop, which should always be used as a source of
symmetry information in preference to the above space-group names.
They are only intended as comments.
;

loop_
_space_group_symop_operation_xyz
'x, y, z'
'-x, -y, -z'

loop_
_atom_site_label
_atom_site_type_symbol
_atom_site_fract_x
_atom_site_fract_y
_atom_site_fract_z
_atom_site_U_iso_or_equiv
_atom_site_adp_type
_atom_site_occupancy
_atom_site_site_symmetry_order
_atom_site_calc_flag
_atom_site_refinement_flags_posn
_atom_site_refinement_flags_adp
_atom_site_refinement_flags_occupancy
_atom_site_disorder_assembly
_atom_site_disorder_group
As1_1 As 0.67020(2) 0.37868(2) 0.70333(2) 0.02997(10) Uani 1 1 d . . . . .
B1_1 B 0.8293(2) 0.3303(2) 0.6395(2) 0.0331(5) Uani 1 1 d . . . . .
H1_1 H 0.880(2) 0.240(3) 0.700(2) 0.050 Uiso 1 1 d . U . . .
H2_1 H 0.859(2) 0.403(3) 0.615(2) 0.050 Uiso 1 1 d . U . . .
N1_2 N 0.83145(16) 0.22021(16) 0.53667(14) 0.0312(4) Uani 1 1 d . . . . .
C1_2 C 0.81943(17) 0.31908(19) 0.53897(18) 0.0291(4) Uani 1 1 d . . . . .
N2_2 N 0.79654(15) 0.40504(16) 0.44386(15) 0.0306(4) Uani 1 1 d . . . . .
C2_2 C 0.8198(2) 0.2359(2) 0.43221(18) 0.0395(5) Uani 1 1 d . . . . .
H2A_2 H 0.759371 0.214414 0.434990 0.047 Uiso 1 1 calc R U . . .
H2B_2 H 0.885866 0.189210 0.403994 0.047 Uiso 1 1 calc R U . . .
C3_2 C 0.7986(3) 0.3643(2) 0.3668(2) 0.0493(7) Uani 1 1 d . . . . .
H3A_2 H 0.856143 0.378254 0.309382 0.059 Uiso 1 1 calc R U . . .
H3B_2 H 0.729439 0.402896 0.336306 0.059 Uiso 1 1 calc R U . . .
C1_31 C 0.8579(6) 0.1131(6) 0.6162(8) 0.0301(10) Uani 0.442(13) 1 d DG U P A 1
C2_31 C 0.7852(5) 0.0593(7) 0.6831(9) 0.0320(10) Uani 0.442(13) 1 d DG U P A 1
C3_31 C 0.8212(6) -0.0539(6) 0.7581(7) 0.0328(10) Uani 0.442(13) 1 d DG U P A 1
H3_31 H 0.771442 -0.090676 0.803823 0.039 Uiso 0.442(13) 1 calc R U P A 1
C4_31 C 0.9300(6) -0.1133(4) 0.7662(5) 0.0359(11) Uani 0.442(13) 1 d DG U P A 1
C5_31 C 1.0028(5) -0.0595(6) 0.6992(6) 0.0340(10) Uani 0.442(13) 1 d DG U P A 1
H5_31 H 1.077113 -0.100036 0.704760 0.041 Uiso 0.442(13) 1 calc R U P A 1
C6_31 C 0.9667(6) 0.0537(6) 0.6243(6) 0.0305(9) Uani 0.442(13) 1 d DG U P A 1
C7_31 C 0.6664(9) 0.1233(12) 0.6767(14) 0.0352(19) Uani 0.442(13) 1 d D U P A 1
H7A_31 H 0.635601 0.082481 0.660334 0.053 Uiso 0.442(13) 1 calc R U P A 1
H7B_31 H 0.653907 0.201946 0.621358 0.053 Uiso 0.442(13) 1 calc R U P A 1
H7C_31 H 0.632662 0.126795 0.744184 0.053 Uiso 0.442(13) 1 calc R U P A 1
C8_31 C 0.9675(9) -0.2417(7) 0.8413(7) 0.0533(19) Uani 0.442(13) 1 d D U P A 1
H8A_31 H 1.036077 -0.262539 0.864873 0.080 Uiso 0.442(13) 1 calc R U P A 1
H8B_31 H 0.976023 -0.288438 0.804824 0.080 Uiso 0.442(13) 1 calc R U P A 1
H8C_31 H 0.914553 -0.256177 0.902146 0.080 Uiso 0.442(13) 1 calc R U P A 1
C9_31 C 1.0482(7) 0.1106(9) 0.5501(8) 0.0377(16) Uani 0.442(13) 1 d D U P A 1
H9A_31 H 1.120183 0.052858 0.560066 0.057 Uiso 0.442(13) 1 calc R U P A 1
H9B_31 H 1.043162 0.173357 0.565563 0.057 Uiso 0.442(13) 1 calc R U P A 1
H9C_31 H 1.033344 0.141931 0.477282 0.057 Uiso 0.442(13) 1 calc R U P A 1
C1_32 C 0.8590(5) 0.1043(4) 0.6234(6) 0.0289(8) Uani 0.558(13) 1 d DG U P A 2
C2_32 C 0.7751(4) 0.0644(5) 0.6810(7) 0.0291(8) Uani 0.558(13) 1 d DG U P A 2
C3_32 C 0.7958(4) -0.0477(5) 0.7589(5) 0.0320(8) Uani 0.558(13) 1 d DG U P A 2
H3_32 H 0.738438 -0.075008 0.798239 0.038 Uiso 0.558(13) 1 calc R U P A 2
C4_32 C 0.9004(5) -0.1200(3) 0.7792(4) 0.0311(8) Uani 0.558(13) 1 d DG U P A 2
C5_32 C 0.9843(4) -0.0801(4) 0.7216(5) 0.0321(9) Uani 0.558(13) 1 d DG U P A 2
H5_32 H 1.055761 -0.129499 0.735453 0.038 Uiso 0.558(13) 1 calc R U P A 2
C6_32 C 0.9636(4) 0.0321(5) 0.6437(5) 0.0327(8) Uani 0.558(13) 1 d DG U P A 2
C7_32 C 0.6590(7) 0.1430(9) 0.6659(10) 0.0329(15) Uani 0.558(13) 1 d D U P A 2
H7A_32 H 0.614498 0.095910 0.686188 0.049 Uiso 0.558(13) 1 calc R U P A 2
H7B_32 H 0.652719 0.197742 0.591940 0.049 Uiso 0.558(13) 1 calc R U P A 2
H7C_32 H 0.635159 0.185663 0.709790 0.049 Uiso 0.558(13) 1 calc R U P A 2
C8_32 C 0.9258(7) -0.2446(5) 0.8612(6) 0.0446(14) Uani 0.558(13) 1 d D U P A 2
H8A_32 H 0.986930 -0.265913 0.896745 0.067 Uiso 0.558(13) 1 calc R U P A 2
H8B_32 H 0.943202 -0.295962 0.826746 0.067 Uiso 0.558(13) 1 calc R U P A 2
H8C_32 H 0.863773 -0.252267 0.912779 0.067 Uiso 0.558(13) 1 calc R U P A 2
C9_32 C 1.0548(6) 0.0768(7) 0.5791(7) 0.0408(14) Uani 0.558(13) 1 d D U P A 2
H9A_32 H 1.122721 0.017662 0.605441 0.061 Uiso 0.558(13) 1 calc R U P A 2
H9B_32 H 1.044647 0.147170 0.585197 0.061 Uiso 0.558(13) 1 calc R U P A 2
H9C_32 H 1.055532 0.094397 0.505302 0.061 Uiso 0.558(13) 1 calc R U P A 2
C1_4 C 0.78646(18) 0.52298(19) 0.41057(18) 0.0313(5) Uani 1 1 d D . . . .
C2_4 C 0.68556(19) 0.6077(2) 0.39600(19) 0.0362(5) Uani 1 1 d D . . . .
C3_4 C 0.6785(2) 0.7223(2) 0.3572(2) 0.0424(6) Uani 1 1 d D . . . .
H3_4 H 0.610314 0.781351 0.346930 0.051 Uiso 1 1 calc R U . . .
C4_4 C 0.7685(2) 0.7526(2) 0.3333(2) 0.0430(6) Uani 1 1 d D . . . .
C5_4 C 0.8674(2) 0.6655(2) 0.3500(2) 0.0404(6) Uani 1 1 d D . . . .
H5_4 H 0.929098 0.685427 0.335859 0.048 Uiso 1 1 calc R U . . .
C6_4 C 0.87900(18) 0.5499(2) 0.38705(19) 0.0346(5) Uani 1 1 d D . . . .
C7_4 C 0.5869(2) 0.5763(3) 0.4205(2) 0.0457(6) Uani 1 1 d D . . . .
H7A_4 H 0.523133 0.644000 0.417935 0.069 Uiso 1 1 calc R U . . .
H7B_4 H 0.587535 0.513397 0.490864 0.069 Uiso 1 1 calc R U . . .
H7C_4 H 0.586034 0.551203 0.368614 0.069 Uiso 1 1 calc R U . . .
C8_4 C 0.7602(3) 0.8775(2) 0.2873(3) 0.0608(9) Uani 1 1 d D . . . .
H8A_4 H 0.816730 0.882742 0.310757 0.091 Uiso 1 1 calc R U . . .
H8B_4 H 0.690437 0.922450 0.310816 0.091 Uiso 1 1 calc R U . . .
H8C_4 H 0.768121 0.908479 0.210433 0.091 Uiso 1 1 calc R U . . .
C9_4 C 0.98774(19) 0.4581(2) 0.3987(2) 0.0429(6) Uani 1 1 d D . . . .
H9A_4 H 1.041613 0.492264 0.385345 0.064 Uiso 1 1 calc R U . . .
H9B_4 H 1.002487 0.425154 0.348148 0.064 Uiso 1 1 calc R U . . .
H9C_4 H 0.990038 0.396899 0.470186 0.064 Uiso 1 1 calc R U . . .
C1_5 C 0.6823(2) 0.3586(2) 0.85320(19) 0.0390(5) Uani 1 1 d . U . . .
B1_5 B 0.5844(2) 0.3195(2) 0.8916(2) 0.0372(6) Uani 1 1 d . . . . .
C2_5 C 0.6409(2) 0.4831(2) 0.77900(19) 0.0398(6) Uani 1 1 d . . . . .
C3_5 C 0.5212(2) 0.5232(2) 0.7961(2) 0.0444(6) Uani 1 1 d . . . . .
C4_5 C 0.4845(2) 0.4317(2) 0.85872(19) 0.0393(6) Uani 1 1 d . . . . .
C1_6 C 0.5840(2) 0.1928(2) 0.96052(19) 0.0382(5) Uani 1 1 d . . . . .
C2_6 C 0.5101(2) 0.1721(3) 1.0492(2) 0.0514(7) Uani 1 1 d . . . . .
H2_6 H 0.459101 0.235339 1.064014 0.062 Uiso 1 1 calc R U . . .
C3_6 C 0.5099(3) 0.0608(3) 1.1158(2) 0.0583(8) Uani 1 1 d . . . . .
H3_6 H 0.460373 0.048636 1.176577 0.070 Uiso 1 1 calc R U . . .
C4_6 C 0.5806(3) -0.0315(3) 1.0948(2) 0.0543(7) Uani 1 1 d . . . . .
H4_6 H 0.578437 -0.107108 1.139371 0.065 Uiso 1 1 calc R U . . .
C5_6 C 0.6551(3) -0.0141(2) 1.0081(2) 0.0489(7) Uani 1 1 d . . . . .
H5_6 H 0.704882 -0.077923 0.993510 0.059 Uiso 1 1 calc R U . . .
C6_6 C 0.6568(2) 0.0970(2) 0.94265(19) 0.0403(5) Uani 1 1 d . . . . .
H6_6 H 0.709049 0.107792 0.884090 0.048 Uiso 1 1 calc R U . . .
C1_71 C 0.7905(3) 0.2967(3) 0.8984(3) 0.0432(7) Uani 0.706(4) 1 d G U P B 1
C2_71 C 0.8045(2) 0.1969(3) 0.9915(3) 0.0468(8) Uani 0.706(4) 1 d G U P B 1
H2_71 H 0.746853 0.169117 1.027189 0.056 Uiso 0.706(4) 1 calc R U P B 1
C3_71 C 0.9030(3) 0.1379(3) 1.0324(2) 0.0532(9) Uani 0.706(4) 1 d G U P B 1
H3_71 H 0.912527 0.069673 1.096003 0.064 Uiso 0.706(4) 1 calc R U P B 1
C4_71 C 0.9874(2) 0.1786(3) 0.9802(3) 0.0543(9) Uani 0.706(4) 1 d G U P B 1
H4_71 H 1.054624 0.138212 1.008099 0.065 Uiso 0.706(4) 1 calc R U P B 1
C5_71 C 0.9734(3) 0.2784(3) 0.8871(3) 0.0509(8) Uani 0.706(4) 1 d G U P B 1
H5_71 H 1.031047 0.306196 0.851380 0.061 Uiso 0.706(4) 1 calc R U P B 1
C6_71 C 0.8749(3) 0.3374(3) 0.8462(3) 0.0457(8) Uani 0.706(4) 1 d G U P B 1
H6_71 H 0.865374 0.405642 0.782564 0.055 Uiso 0.706(4) 1 calc R U P B 1
C1_72 C 0.7869(7) 0.2959(8) 0.8978(8) 0.0418(12) Uani 0.294(4) 1 d G U P B 2
C2_72 C 0.7797(6) 0.2166(9) 1.0016(8) 0.0463(12) Uani 0.294(4) 1 d G U P B 2
H2_72 H 0.712908 0.208052 1.035613 0.056 Uiso 0.294(4) 1 calc R U P B 2
C3_72 C 0.8704(7) 0.1499(8) 1.0558(6) 0.0527(13) Uani 0.294(4) 1 d G U P B 2
H3_72 H 0.865486 0.095702 1.126800 0.063 Uiso 0.294(4) 1 calc R U P B 2
C4_72 C 0.9681(6) 0.1624(8) 1.0061(7) 0.0531(13) Uani 0.294(4) 1 d G U P B 2
H4_72 H 1.030090 0.116795 1.043141 0.064 Uiso 0.294(4) 1 calc R U P B 2
C5_72 C 0.9753(7) 0.2417(8) 0.9023(7) 0.0512(13) Uani 0.294(4) 1 d G U P B 2
H5_72 H 1.042117 0.250238 0.868295 0.061 Uiso 0.294(4) 1 calc R U P B 2
C6_72 C 0.8847(9) 0.3084(8) 0.8481(6) 0.0470(13) Uani 0.294(4) 1 d G U P B 2
H6_72 H 0.889540 0.362588 0.777107 0.056 Uiso 0.294(4) 1 calc R U P B 2
C1_81 C 0.6878(3) 0.5742(3) 0.7424(3) 0.0343(8) Uani 0.706(4) 1 d G U P B 1
C2_81 C 0.6889(3) 0.6095(3) 0.8162(2) 0.0436(8) Uani 0.706(4) 1 d G U P B 1
H2_81 H 0.664494 0.572150 0.887603 0.052 Uiso 0.706(4) 1 calc R U P B 1
C3_81 C 0.7256(3) 0.6995(3) 0.7856(3) 0.0459(8) Uani 0.706(4) 1 d G U P B 1
H3_81 H 0.726406 0.723705 0.836086 0.055 Uiso 0.706(4) 1 calc R U P B 1
C4_81 C 0.7613(3) 0.7542(3) 0.6812(3) 0.0430(9) Uani 0.706(4) 1 d G U P B 1
H4_81 H 0.786451 0.815748 0.660258 0.052 Uiso 0.706(4) 1 calc R U P B 1
C5_81 C 0.7602(5) 0.7189(5) 0.6073(2) 0.0397(10) Uani 0.706(4) 1 d G U P B 1
H5_81 H 0.784585 0.756236 0.535946 0.048 Uiso 0.706(4) 1 calc R U P B 1
C6_81 C 0.7234(5) 0.6288(5) 0.6379(3) 0.0343(8) Uani 0.706(4) 1 d G U P B 1
H6_81 H 0.722674 0.604681 0.587461 0.041 Uiso 0.706(4) 1 calc R U P B 1
C1_82 C 0.7132(8) 0.5631(9) 0.7441(9) 0.0422(18) Uani 0.294(4) 1 d G U P B 2
C2_82 C 0.7378(7) 0.5794(7) 0.8205(6) 0.0451(15) Uani 0.294(4) 1 d G U P B 2
H2_82 H 0.729681 0.529158 0.892539 0.054 Uiso 0.294(4) 1 calc R U P B 2
C3_82 C 0.7743(7) 0.6692(7) 0.7916(7) 0.0454(15) Uani 0.294(4) 1 d G U P B 2
H3_82 H 0.791141 0.680302 0.843889 0.054 Uiso 0.294(4) 1 calc R U P B 2
C4_82 C 0.7863(8) 0.7427(8) 0.6863(8) 0.0435(16) Uani 0.294(4) 1 d G U P B 2
H4_82 H 0.811208 0.804066 0.666524 0.052 Uiso 0.294(4) 1 calc R U P B 2
C5_82 C 0.7617(11) 0.7264(12) 0.6098(6) 0.0375(16) Uani 0.294(4) 1 d G U P B 2
H5_82 H 0.769815 0.776687 0.537807 0.045 Uiso 0.294(4) 1 calc R U P B 2
C6_82 C 0.7252(12) 0.6367(13) 0.6387(8) 0.0354(17) Uani 0.294(4) 1 d G U P B 2
H6_82 H 0.708355 0.625543 0.586454 0.043 Uiso 0.294(4) 1 calc R U P B 2
C1_91 C 0.4543(2) 0.6499(2) 0.7348(3) 0.0440(9) Uani 0.706(4) 1 d G U P B 1
C2_91 C 0.4732(3) 0.7005(3) 0.6260(3) 0.0433(10) Uani 0.706(4) 1 d G U P B 1
H2_91 H 0.518904 0.654131 0.589580 0.052 Uiso 0.706(4) 1 calc R U P B 1
C3_91 C 0.4254(3) 0.8190(4) 0.5705(2) 0.0497(10) Uani 0.706(4) 1 d G U P B 1
H3_91 H 0.438370 0.853537 0.496201 0.060 Uiso 0.706(4) 1 calc R U P B 1
C4_91 C 0.3586(3) 0.8868(2) 0.6238(2) 0.0525(9) Uani 0.706(4) 1 d G U P B 1
H4_91 H 0.325890 0.967778 0.585920 0.063 Uiso 0.706(4) 1 calc R U P B 1
C5_91 C 0.3396(3) 0.8362(2) 0.7326(2) 0.0633(11) Uani 0.706(4) 1 d G U P B 1
H5_91 H 0.293942 0.882613 0.769018 0.076 Uiso 0.706(4) 1 calc R U P B 1
C6_91 C 0.3874(3) 0.7178(2) 0.7881(2) 0.0589(10) Uani 0.706(4) 1 d G U P B 1
H6_91 H 0.374475 0.683206 0.862399 0.071 Uiso 0.706(4) 1 calc R U P B 1
C1_92 C 0.4780(8) 0.6475(5) 0.7408(8) 0.0515(18) Uani 0.294(4) 1 d G U P B 2
C2_92 C 0.4581(9) 0.6948(9) 0.6367(8) 0.0436(17) Uani 0.294(4) 1 d G U P B 2
H2_92 H 0.471098 0.645490 0.603893 0.052 Uiso 0.294(4) 1 calc R U P B 2
C3_92 C 0.4191(9) 0.8142(9) 0.5806(6) 0.050(2) Uani 0.294(4) 1 d G U P B 2
H3_92 H 0.405496 0.846486 0.509394 0.060 Uiso 0.294(4) 1 calc R U P B 2
C4_92 C 0.4000(7) 0.8863(6) 0.6285(6) 0.0573(18) Uani 0.294(4) 1 d G U P B 2
H4_92 H 0.373402 0.967911 0.590180 0.069 Uiso 0.294(4) 1 calc R U P B 2
C5_92 C 0.4199(7) 0.8390(5) 0.7327(6) 0.0613(17) Uani 0.294(4) 1 d G U P B 2
H5_92 H 0.406909 0.888340 0.765464 0.074 Uiso 0.294(4) 1 calc R U P B 2
C6_92 C 0.4589(7) 0.7196(5) 0.7888(5) 0.0588(17) Uani 0.294(4) 1 d G U P B 2
H6_92 H 0.472511 0.687343 0.859965 0.071 Uiso 0.294(4) 1 calc R U P B 2
C1_101 C 0.3674(2) 0.4341(4) 0.8752(3) 0.0425(11) Uani 0.706(4) 1 d G U P B 1
C2_101 C 0.3492(3) 0.3610(4) 0.8482(4) 0.0423(10) Uani 0.706(4) 1 d G U P B 1
H2_101 H 0.406802 0.312565 0.819499 0.051 Uiso 0.706(4) 1 calc R U P B 1
C3_101 C 0.2468(3) 0.3587(3) 0.8631(3) 0.0469(10) Uani 0.706(4) 1 d G U P B 1
H3_101 H 0.234347 0.308767 0.844612 0.056 Uiso 0.706(4) 1 calc R U P B 1
C4_101 C 0.1625(2) 0.4296(3) 0.9050(3) 0.0513(12) Uani 0.706(4) 1 d G U P B 1
H4_101 H 0.092528 0.428039 0.915207 0.062 Uiso 0.706(4) 1 calc R U P B 1
C5_101 C 0.1807(2) 0.5027(3) 0.9320(2) 0.0497(13) Uani 0.706(4) 1 d G U P B 1
H5_101 H 0.123162 0.551110 0.960691 0.060 Uiso 0.706(4) 1 calc R U P B 1
C6_101 C 0.2832(3) 0.5049(3) 0.9171(3) 0.0440(9) Uani 0.706(4) 1 d G U P B 1
H6_101 H 0.295616 0.554909 0.935579 0.053 Uiso 0.706(4) 1 calc R U P B 1
C1_102 C 0.3812(5) 0.4448(10) 0.8756(9) 0.0354(15) Uani 0.294(4) 1 d G U P B 2
C2_102 C 0.3475(7) 0.3700(9) 0.8660(9) 0.0397(18) Uani 0.294(4) 1 d G U P B 2
H2_102 H 0.398041 0.309890 0.846498 0.048 Uiso 0.294(4) 1 calc R U P B 2
C3_102 C 0.2399(8) 0.3831(7) 0.8849(8) 0.0443(18) Uani 0.294(4) 1 d G U P B 2
H3_102 H 0.216819 0.332000 0.878327 0.053 Uiso 0.294(4) 1 calc R U P B 2
C4_102 C 0.1659(5) 0.4711(7) 0.9134(7) 0.044(2) Uani 0.294(4) 1 d G U P B 2
H4_102 H 0.092344 0.480061 0.926287 0.053 Uiso 0.294(4) 1 calc R U P B 2
C5_102 C 0.1996(6) 0.5459(6) 0.9229(7) 0.047(2) Uani 0.294(4) 1 d G U P B 2
H5_102 H 0.149089 0.606014 0.942420 0.056 Uiso 0.294(4) 1 calc R U P B 2
C6_102 C 0.3073(7) 0.5328(8) 0.9040(7) 0.0450(18) Uani 0.294(4) 1 d G U P B 2
H6_102 H 0.330311 0.583906 0.910591 0.054 Uiso 0.294(4) 1 calc R U P B 2

loop_
_atom_site_aniso_label
_atom_site_aniso_U_11
_atom_site_aniso_U_22
_atom_site_aniso_U_33
_atom_site_aniso_U_23
_atom_site_aniso_U_13
_atom_site_aniso_U_12
As1_1 0.03239(15) 0.02685(14) 0.02832(15) -0.01011(11) -0.00029(10) -0.01132(10)
B1_1 0.0325(13) 0.0326(13) 0.0382(14) -0.0178(11) -0.0030(10) -0.0111(10)
N1_2 0.0419(10) 0.0301(9) 0.0263(9) -0.0124(8) 0.0012(8) -0.0185(8)
C1_2 0.0256(10) 0.0295(11) 0.0338(11) -0.0143(9) 0.0036(8) -0.0136(8)
N2_2 0.0344(10) 0.0295(9) 0.0298(9) -0.0105(8) -0.0002(7) -0.0167(8)
C2_2 0.0586(15) 0.0383(13) 0.0277(11) -0.0137(10) -0.0003(10) -0.0245(12)
C3_2 0.085(2) 0.0407(14) 0.0291(12) -0.0108(11) -0.0029(13) -0.0342(14)
C1_31 0.0366(13) 0.0269(13) 0.0293(14) -0.0135(12) -0.0019(13) -0.0118(12)
C2_31 0.0380(14) 0.0274(12) 0.0301(12) -0.0118(12) -0.0022(13) -0.0114(12)
C3_31 0.0365(17) 0.0267(13) 0.0327(13) -0.0106(12) -0.0007(16) -0.0124(14)
C4_31 0.0384(18) 0.0277(13) 0.0340(15) -0.0105(12) -0.0009(15) -0.0089(15)
C5_31 0.0375(16) 0.0279(15) 0.0341(17) -0.0114(13) -0.0021(14) -0.0117(13)
C6_31 0.0359(13) 0.0264(15) 0.0308(16) -0.0123(12) -0.0015(13) -0.0127(12)
C7_31 0.039(3) 0.028(3) 0.032(3) -0.007(3) 0.000(2) -0.015(2)
C8_31 0.052(3) 0.034(2) 0.046(3) -0.006(2) 0.002(3) -0.006(3)
C9_31 0.031(2) 0.033(3) 0.038(3) -0.004(2) -0.005(2) -0.013(2)
C1_32 0.0371(12) 0.0241(12) 0.0286(13) -0.0128(11) -0.0023(11) -0.0116(11)
C2_32 0.0359(13) 0.0253(11) 0.0289(11) -0.0124(10) -0.0024(12) -0.0121(11)
C3_32 0.0356(16) 0.0275(12) 0.0332(12) -0.0114(11) -0.0036(15) -0.0124(13)
C4_32 0.0358(16) 0.0272(12) 0.0339(14) -0.0121(11) -0.0037(14) -0.0145(12)
C5_32 0.0338(15) 0.0280(14) 0.0335(16) -0.0126(12) -0.0024(13) -0.0104(12)
C6_32 0.0366(12) 0.0289(15) 0.0333(16) -0.0135(12) -0.0030(12) -0.0114(12)
C7_32 0.033(2) 0.028(3) 0.033(3) -0.008(2) -0.0025(19) -0.0123(19)
C8_32 0.044(3) 0.0292(19) 0.046(3) -0.0091(19) -0.007(2) -0.007(2)
C9_32 0.037(2) 0.034(3) 0.043(3) -0.009(2) -0.004(2) -0.013(2)
C1_4 0.0323(11) 0.0271(11) 0.0325(11) -0.0094(9) -0.0014(9) -0.0130(9)
C2_4 0.0320(12) 0.0380(12) 0.0352(12) -0.0133(10) -0.0039(9) -0.0108(10)
C3_4 0.0398(13) 0.0346(13) 0.0441(14) -0.0149(11) -0.0122(11) -0.0017(10)
C4_4 0.0570(16) 0.0282(12) 0.0436(14) -0.0103(11) -0.0154(12) -0.0131(11)
C5_4 0.0446(14) 0.0325(12) 0.0453(14) -0.0097(11) -0.0071(11) -0.0201(11)
C6_4 0.0313(11) 0.0296(11) 0.0403(13) -0.0117(10) -0.0016(9) -0.0127(9)
C7_4 0.0312(12) 0.0537(16) 0.0442(14) -0.0138(12) -0.0044(10) -0.0148(11)
C8_4 0.084(2) 0.0281(13) 0.069(2) -0.0103(13) -0.0327(18) -0.0145(14)
C9_4 0.0301(12) 0.0362(13) 0.0571(16) -0.0153(12) 0.0005(11) -0.0144(10)
C1_5 0.0521(13) 0.0362(11) 0.0288(10) -0.0148(9) 0.0014(9) -0.0171(10)
B1_5 0.0503(16) 0.0342(14) 0.0254(12) -0.0120(11) 0.0013(11) -0.0166(12)
C2_5 0.0554(15) 0.0316(12) 0.0328(12) -0.0142(10) 0.0042(11) -0.0195(11)
C3_5 0.0559(16) 0.0335(13) 0.0404(14) -0.0190(11) 0.0053(12) -0.0141(11)
C4_5 0.0470(14) 0.0313(12) 0.0296(12) -0.0139(10) 0.0070(10) -0.0098(10)
C1_6 0.0440(13) 0.0382(13) 0.0297(12) -0.0085(10) -0.0036(10) -0.0183(11)
C2_6 0.0515(16) 0.0450(15) 0.0377(14) -0.0068(12) 0.0037(12) -0.0162(13)
C3_6 0.0556(17) 0.0555(18) 0.0411(15) 0.0009(13) 0.0011(13) -0.0274(15)
C4_6 0.0676(19) 0.0419(15) 0.0439(15) 0.0038(12) -0.0173(14) -0.0285(14)
C5_6 0.0641(18) 0.0359(13) 0.0436(15) -0.0092(12) -0.0163(13) -0.0161(13)
C6_6 0.0489(14) 0.0395(13) 0.0308(12) -0.0101(10) -0.0052(10) -0.0179(11)
C1_71 0.0576(13) 0.0447(12) 0.0334(11) -0.0170(10) -0.0040(10) -0.0224(11)
C2_71 0.0553(15) 0.0499(14) 0.0371(13) -0.0132(12) -0.0058(12) -0.0248(12)
C3_71 0.0558(16) 0.0595(15) 0.0391(15) -0.0089(13) -0.0084(13) -0.0265(14)
C4_71 0.0568(15) 0.0641(15) 0.0401(15) -0.0083(13) -0.0116(12) -0.0303(13)
C5_71 0.0582(14) 0.0570(16) 0.0400(14) -0.0104(13) -0.0095(12) -0.0306(13)
C6_71 0.0569(13) 0.0497(15) 0.0363(12) -0.0143(12) -0.0068(11) -0.0260(13)
C1_72 0.0563(14) 0.0451(14) 0.0333(13) -0.0168(13) -0.0055(13) -0.0240(14)
C2_72 0.0586(17) 0.0496(16) 0.0361(16) -0.0151(14) -0.0080(15) -0.0243(15)
C3_72 0.0587(18) 0.0576(16) 0.0387(17) -0.0102(16) -0.0081(16) -0.0267(16)
C4_72 0.0586(17) 0.0594(17) 0.0395(17) -0.0076(16) -0.0106(16) -0.0303(16)
C5_72 0.0591(16) 0.0556(18) 0.0397(16) -0.0087(16) -0.0090(15) -0.0307(17)
C6_72 0.0592(15) 0.0497(17) 0.0364(15) -0.0130(15) -0.0069(14) -0.0267(16)
C1_81 0.0364(18) 0.0336(15) 0.0367(14) -0.0159(12) -0.0027(14) -0.0143(13)
C2_81 0.0483(19) 0.0466(17) 0.0410(15) -0.0205(14) -0.0002(16) -0.0206(15)
C3_81 0.051(2) 0.0489(18) 0.0507(16) -0.0282(14) -0.0032(17) -0.0208(16)
C4_81 0.0438(19) 0.0400(15) 0.0545(16) -0.0238(14) -0.0011(15) -0.0199(14)
C5_81 0.0402(15) 0.0340(15) 0.0442(15) -0.0164(13) -0.0001(13) -0.0142(13)
C6_81 0.0361(14) 0.0294(14) 0.0390(14) -0.0152(12) -0.0027(12) -0.0120(12)
C1_82 0.045(3) 0.035(2) 0.042(2) -0.016(2) 0.001(2) -0.012(2)
C2_82 0.049(3) 0.043(2) 0.043(2) -0.020(2) -0.001(2) -0.015(2)
C3_82 0.050(3) 0.044(2) 0.049(2) -0.026(2) -0.004(2) -0.016(2)
C4_82 0.046(3) 0.041(2) 0.051(2) -0.023(2) -0.003(2) -0.019(2)
C5_82 0.040(2) 0.032(2) 0.045(2) -0.0184(19) 0.000(2) -0.016(2)
C6_82 0.038(2) 0.032(2) 0.039(2) -0.0172(19) -0.002(2) -0.013(2)
C1_91 0.0440(17) 0.0310(14) 0.0566(17) -0.0205(13) 0.0011(15) -0.0136(13)
C2_91 0.0404(17) 0.0382(15) 0.0557(17) -0.0229(14) -0.0118(14) -0.0087(13)
C3_91 0.0489(17) 0.0417(16) 0.0578(17) -0.0186(15) -0.0171(15) -0.0097(14)
C4_91 0.0507(19) 0.0333(14) 0.0694(19) -0.0182(14) -0.0099(16) -0.0120(14)
C5_91 0.067(2) 0.0308(15) 0.0695(19) -0.0210(14) 0.0115(18) -0.0078(15)
C6_91 0.0624(19) 0.0322(15) 0.0619(18) -0.0193(14) 0.0128(17) -0.0104(15)
C1_92 0.052(2) 0.036(2) 0.056(2) -0.020(2) -0.001(2) -0.007(2)
C2_92 0.042(2) 0.036(2) 0.056(2) -0.021(2) -0.010(2) -0.011(2)
C3_92 0.049(2) 0.040(2) 0.058(2) -0.019(2) -0.014(2) -0.010(2)
C4_92 0.059(3) 0.036(2) 0.065(2) -0.018(2) -0.008(2) -0.009(2)
C5_92 0.067(2) 0.037(2) 0.064(2) -0.022(2) -0.001(2) -0.006(2)
C6_92 0.064(2) 0.036(2) 0.060(2) -0.020(2) 0.002(2) -0.006(2)
C1_101 0.0367(15) 0.0373(17) 0.0296(14) -0.0034(13) 0.0030(13) -0.0077(14)
C2_101 0.0390(15) 0.0359(15) 0.0336(19) -0.0034(13) -0.0011(13) -0.0110(13)
C3_101 0.0392(15) 0.0428(18) 0.0344(18) 0.0002(14) -0.0011(14) -0.0133(14)
C4_101 0.0357(15) 0.047(2) 0.0371(17) 0.0042(16) -0.0007(13) -0.0111(16)
C5_101 0.0364(16) 0.042(2) 0.0360(16) -0.0009(15) 0.0061(13) -0.0064(15)
C6_101 0.0377(17) 0.0380(18) 0.0309(15) -0.0061(13) 0.0093(13) -0.0083(13)
C1_102 0.034(2) 0.034(2) 0.026(2) -0.0064(19) 0.003(2) -0.0117(19)
C2_102 0.036(2) 0.036(2) 0.029(2) -0.005(2) 0.003(2) -0.009(2)
C3_102 0.037(2) 0.040(2) 0.034(2) -0.003(2) 0.002(2) -0.011(2)
C4_102 0.037(2) 0.037(3) 0.034(2) -0.004(2) 0.0029(19) -0.010(2)
C5_102 0.040(3) 0.041(3) 0.035(2) -0.005(2) 0.003(2) -0.009(2)
C6_102 0.039(2) 0.039(3) 0.031(2) -0.004(2) 0.005(2) -0.009(2)

loop_
_atom_type_symbol
_atom_type_description
_atom_type_scat_dispersion_real
_atom_type_scat_dispersion_imag
_atom_type_scat_source
C C 0.0181 0.0091 'International Tables Vol C Tables 4.2.6.8 and 6.1.1.4'
H H 0.0000 0.0000 'International Tables Vol C Tables 4.2.6.8 and 6.1.1.4'
B B 0.0090 0.0039 'International Tables Vol C Tables 4.2.6.8 and 6.1.1.4'
N N 0.0311 0.0180 'International Tables Vol C Tables 4.2.6.8 and 6.1.1.4'
As As -0.9300 1.0051 'International Tables Vol C Tables 4.2.6.8 and 6.1.1.4'

loop_
_exptl_crystal_face_index_h
_exptl_crystal_face_index_k
_exptl_crystal_face_index_l
_exptl_crystal_face_perp_dist
0 0 1 0.0336
0 0 -1 0.0172
0 -1 -1 0.0010
0 1 1 0.0775
0 1 0 0.0577
1 1 1 0.0893
-1 -1 -1 0.0737
1 1 0 0.0677
1 0 1 0.0604
-1 0 -1 0.0752
1 0 0 0.0610
-1 0 1 0.0837
1 -1 0 0.0378
-1 1 0 0.0945
-1 1 2 0.0829
1 -1 -2 0.0212
-1 -2 0 0.0450
1 2 0 0.0685
-1 -1 1 0.0500
2 1 0 0.0721
1 1 -1 0.0513

loop_
_geom_angle_atom_site_label_1
_geom_angle_atom_site_label_2
_geom_angle_atom_site_label_3
_geom_angle
_geom_angle_site_symmetry_1
_geom_angle_site_symmetry_3
_geom_angle_publ_flag
C2_5 As1_1 B1_1 112.40(10) . . ?
C2_5 As1_1 C1_5 41.81(10) . . ?
B1_1 As1_1 C1_5 103.92(10) . . ?
C1_2 B1_1 As1_1 102.77(15) . . ?
C1_2 N1_2 C1_31 126.8(6) . . ?
C1_2 N1_2 C1_32 126.7(4) . . ?
C1_2 N1_2 C2_2 112.89(19) . . ?
C1_31 N1_2 C2_2 120.2(6) . . ?
C1_32 N1_2 C2_2 120.4(4) . . ?
N2_2 C1_2 N1_2 108.4(2) . . ?
N2_2 C1_2 B1_1 126.7(2) . . ?
N1_2 C1_2 B1_1 125.0(2) . . ?
C1_2 N2_2 C1_4 126.11(19) . . ?
C1_2 N2_2 C3_2 112.93(19) . . ?
C1_4 N2_2 C3_2 120.32(19) . . ?
N1_2 C2_2 C3_2 102.82(19) . . ?
N2_2 C3_2 C2_2 102.87(19) . . ?
N1_2 C1_31 C2_31 124.6(5) . . ?
N1_2 C1_31 C6_31 115.3(5) . . ?
C2_31 C1_31 C6_31 120.0 . . ?
C1_31 C2_31 C3_31 120.0 . . ?
C1_31 C2_31 C7_31 120.7(6) . . ?
C3_31 C2_31 C7_31 119.3(6) . . ?
C4_31 C3_31 C2_31 120.0 . . ?
C3_31 C4_31 C5_31 120.0 . . ?
C3_31 C4_31 C8_31 118.7(4) . . ?
C5_31 C4_31 C8_31 121.0(4) . . ?
C4_31 C5_31 C6_31 120.0 . . ?
C5_31 C6_31 C1_31 120.0 . . ?
C5_31 C6_31 C9_31 119.2(4) . . ?
C1_31 C6_31 C9_31 120.8(4) . . ?
C2_32 C1_32 C6_32 120.0 . . ?
C2_32 C1_32 N1_2 116.8(4) . . ?
C6_32 C1_32 N1_2 123.0(4) . . ?
C3_32 C2_32 C1_32 120.0 . . ?
C3_32 C2_32 C7_32 118.2(5) . . ?
C1_32 C2_32 C7_32 121.7(5) . . ?
C2_32 C3_32 C4_32 120.0 . . ?
C3_32 C4_32 C5_32 120.0 . . ?
C3_32 C4_32 C8_32 121.2(3) . . ?
C5_32 C4_32 C8_32 118.7(3) . . ?
C6_32 C5_32 C4_32 120.0 . . ?
C5_32 C6_32 C1_32 120.0 . . ?
C5_32 C6_32 C9_32 120.7(3) . . ?
C1_32 C6_32 C9_32 119.3(3) . . ?
C2_4 C1_4 C6_4 122.1(2) . . ?
C2_4 C1_4 N2_2 118.9(2) . . ?
C6_4 C1_4 N2_2 118.8(2) . . ?
C1_4 C2_4 C3_4 117.9(2) . . ?
C1_4 C2_4 C7_4 121.0(2) . . ?
C3_4 C2_4 C7_4 121.1(2) . . ?
C4_4 C3_4 C2_4 121.7(2) . . ?
C5_4 C4_4 C3_4 118.6(2) . . ?
C5_4 C4_4 C8_4 120.1(3) . . ?
C3_4 C4_4 C8_4 121.2(3) . . ?
C4_4 C5_4 C6_4 121.9(2) . . ?
C5_4 C6_4 C1_4 117.7(2) . . ?
C5_4 C6_4 C9_4 120.8(2) . . ?
C1_4 C6_4 C9_4 121.5(2) . . ?
C1_72 C1_5 C2_5 126.8(5) . . ?
C2_5 C1_5 C1_71 125.4(3) . . ?
C1_72 C1_5 B1_5 127.3(5) . . ?
C2_5 C1_5 B1_5 104.5(2) . . ?
C1_71 C1_5 B1_5 128.5(3) . . ?
C1_72 C1_5 As1_1 120.3(5) . . ?
C2_5 C1_5 As1_1 68.00(13) . . ?
C1_71 C1_5 As1_1 120.5(2) . . ?
B1_5 C1_5 As1_1 86.85(15) . . ?
C1_5 B1_5 C4_5 106.6(2) . . ?
C1_5 B1_5 C1_6 126.7(2) . . ?
C4_5 B1_5 C1_6 126.4(2) . . ?
C1_81 C2_5 C1_5 128.6(3) . . ?
C1_81 C2_5 C3_5 115.0(2) . . ?
C1_5 C2_5 C3_5 107.7(2) . . ?
C1_5 C2_5 C1_82 118.8(4) . . ?
C3_5 C2_5 C1_82 125.4(4) . . ?
C1_81 C2_5 As1_1 124.9(2) . . ?
C1_5 C2_5 As1_1 70.19(13) . . ?
C3_5 C2_5 As1_1 100.75(17) . . ?
C1_82 C2_5 As1_1 120.2(4) . . ?
C4_5 C3_5 C1_92 138.5(5) . . ?
C4_5 C3_5 C2_5 111.8(2) . . ?
C1_92 C3_5 C2_5 109.7(5) . . ?
C4_5 C3_5 C1_91 127.1(3) . . ?
C2_5 C3_5 C1_91 120.5(2) . . ?
C1_102 C4_5 C3_5 122.5(5) . . ?
C1_102 C4_5 B1_5 130.2(5) . . ?
C3_5 C4_5 B1_5 107.1(2) . . ?
C3_5 C4_5 C1_101 127.0(3) . . ?
B1_5 C4_5 C1_101 124.8(3) . . ?
C6_6 C1_6 C2_6 117.0(2) . . ?
C6_6 C1_6 B1_5 124.1(2) . . ?
C2_6 C1_6 B1_5 118.9(2) . . ?
C3_6 C2_6 C1_6 121.2(3) . . ?
C4_6 C3_6 C2_6 120.6(3) . . ?
C3_6 C4_6 C5_6 119.7(3) . . ?
C4_6 C5_6 C6_6 119.8(3) . . ?
C5_6 C6_6 C1_6 121.8(3) . . ?
C2_71 C1_71 C6_71 120.0 . . ?
C2_71 C1_71 C1_5 119.1(3) . . ?
C6_71 C1_71 C1_5 120.9(3) . . ?
C3_71 C2_71 C1_71 120.0 . . ?
C4_71 C3_71 C2_71 120.0 . . ?
C3_71 C4_71 C5_71 120.0 . . ?
C6_71 C5_71 C4_71 120.0 . . ?
C5_71 C6_71 C1_71 120.0 . . ?
C2_72 C1_72 C6_72 120.0 . . ?
C2_72 C1_72 C1_5 112.2(7) . . ?
C6_72 C1_72 C1_5 127.8(7) . . ?
C3_72 C2_72 C1_72 120.0 . . ?
C2_72 C3_72 C4_72 120.0 . . ?
C5_72 C4_72 C3_72 120.0 . . ?
C4_72 C5_72 C6_72 120.0 . . ?
C5_72 C6_72 C1_72 120.0 . . ?
C2_81 C1_81 C6_81 120.0 . . ?
C2_81 C1_81 C2_5 117.1(3) . . ?
C6_81 C1_81 C2_5 122.8(3) . . ?
C3_81 C2_81 C1_81 120.0 . . ?
C2_81 C3_81 C4_81 120.0 . . ?
C5_81 C4_81 C3_81 120.0 . . ?
C4_81 C5_81 C6_81 120.0 . . ?
C5_81 C6_81 C1_81 120.0 . . ?
C2_82 C1_82 C6_82 120.0 . . ?
C2_82 C1_82 C2_5 119.0(7) . . ?
C6_82 C1_82 C2_5 118.8(7) . . ?
C1_82 C2_82 C3_82 120.0 . . ?
C4_82 C3_82 C2_82 120.0 . . ?
C5_82 C4_82 C3_82 120.0 . . ?
C6_82 C5_82 C4_82 120.0 . . ?
C5_82 C6_82 C1_82 120.0 . . ?
C2_91 C1_91 C6_91 120.0 . . ?
C2_91 C1_91 C3_5 119.2(2) . . ?
C6_91 C1_91 C3_5 120.1(2) . . ?
C1_91 C2_91 C3_91 120.0 . . ?
C4_91 C3_91 C2_91 120.0 . . ?
C3_91 C4_91 C5_91 120.0 . . ?
C4_91 C5_91 C6_91 120.0 . . ?
C5_91 C6_91 C1_91 120.0 . . ?
C2_92 C1_92 C6_92 120.0 . . ?
C2_92 C1_92 C3_5 118.6(6) . . ?
C6_92 C1_92 C3_5 121.3(6) . . ?
C3_92 C2_92 C1_92 120.0 . . ?
C4_92 C3_92 C2_92 120.0 . . ?
C3_92 C4_92 C5_92 120.0 . . ?
C4_92 C5_92 C6_92 120.0 . . ?
C5_92 C6_92 C1_92 120.0 . . ?
C2_101 C1_101 C6_101 120.0 . . ?
C2_101 C1_101 C4_5 118.0(3) . . ?
C6_101 C1_101 C4_5 122.0(3) . . ?
C1_101 C2_101 C3_101 120.0 . . ?
C4_101 C3_101 C2_101 120.0 . . ?
C3_101 C4_101 C5_101 120.0 . . ?
C6_101 C5_101 C4_101 120.0 . . ?
C5_101 C6_101 C1_101 120.0 . . ?
C4_5 C1_102 C2_102 120.2(7) . . ?
C4_5 C1_102 C6_102 119.8(7) . . ?
C2_102 C1_102 C6_102 120.0 . . ?
C1_102 C2_102 C3_102 120.0 . . ?
C2_102 C3_102 C4_102 120.0 . . ?
C5_102 C4_102 C3_102 120.0 . . ?
C4_102 C5_102 C6_102 120.0 . . ?
C5_102 C6_102 C1_102 120.0 . . ?

loop_
_geom_bond_atom_site_label_1
_geom_bond_atom_site_label_2
_geom_bond_distance
_geom_bond_site_symmetry_2
_geom_bond_publ_flag
As1_1 C2_5 2.080(2) . ?
As1_1 B1_1 2.099(3) . ?
As1_1 C1_5 2.110(2) . ?
B1_1 C1_2 1.595(3) . ?
N1_2 C1_2 1.341(3) . ?
N1_2 C1_31 1.355(5) . ?
N1_2 C1_32 1.469(4) . ?
N1_2 C2_2 1.476(3) . ?
C1_2 N2_2 1.339(3) . ?
N2_2 C1_4 1.436(3) . ?
N2_2 C3_2 1.474(3) . ?
C2_2 C3_2 1.517(3) . ?
C1_31 C2_31 1.3900 . ?
C1_31 C6_31 1.3900 . ?
C2_31 C3_31 1.3900 . ?
C2_31 C7_31 1.513(10) . ?
C3_31 C4_31 1.3900 . ?
C4_31 C5_31 1.3900 . ?
C4_31 C8_31 1.531(7) . ?
C5_31 C6_31 1.3900 . ?
C6_31 C9_31 1.529(8) . ?
C1_32 C2_32 1.3900 . ?
C1_32 C6_32 1.3900 . ?
C2_32 C3_32 1.3900 . ?
C2_32 C7_32 1.525(7) . ?
C3_32 C4_32 1.3900 . ?
C4_32 C5_32 1.3900 . ?
C4_32 C8_32 1.522(6) . ?
C5_32 C6_32 1.3900 . ?
C6_32 C9_32 1.525(7) . ?
C1_4 C2_4 1.392(3) . ?
C1_4 C6_4 1.398(3) . ?
C2_4 C3_4 1.392(4) . ?
C2_4 C7_4 1.512(3) . ?
C3_4 C4_4 1.389(4) . ?
C4_4 C5_4 1.385(4) . ?
C4_4 C8_4 1.510(3) . ?
C5_4 C6_4 1.391(3) . ?
C6_4 C9_4 1.503(3) . ?
C1_5 C1_72 1.484(8) . ?
C1_5 C2_5 1.495(3) . ?
C1_5 C1_71 1.532(4) . ?
C1_5 B1_5 1.541(4) . ?
B1_5 C4_5 1.560(4) . ?
B1_5 C1_6 1.569(4) . ?
C2_5 C1_81 1.481(4) . ?
C2_5 C3_5 1.502(4) . ?
C2_5 C1_82 1.627(10) . ?
C3_5 C4_5 1.381(4) . ?
C3_5 C1_92 1.445(7) . ?
C3_5 C1_91 1.538(4) . ?
C4_5 C1_102 1.332(7) . ?
C4_5 C1_101 1.564(4) . ?
C1_6 C6_6 1.392(4) . ?
C1_6 C2_6 1.401(4) . ?
C2_6 C3_6 1.387(4) . ?
C3_6 C4_6 1.369(5) . ?
C4_6 C5_6 1.384(4) . ?
C5_6 C6_6 1.389(4) . ?
C1_71 C2_71 1.3900 . ?
C1_71 C6_71 1.3900 . ?
C2_71 C3_71 1.3900 . ?
C3_71 C4_71 1.3900 . ?
C4_71 C5_71 1.3900 . ?
C5_71 C6_71 1.3900 . ?
C1_72 C2_72 1.3900 . ?
C1_72 C6_72 1.3900 . ?
C2_72 C3_72 1.3900 . ?
C3_72 C4_72 1.3900 . ?
C4_72 C5_72 1.3900 . ?
C5_72 C6_72 1.3900 . ?
C1_81 C2_81 1.3900 . ?
C1_81 C6_81 1.3900 . ?
C2_81 C3_81 1.3900 . ?
C3_81 C4_81 1.3900 . ?
C4_81 C5_81 1.3900 . ?
C5_81 C6_81 1.3900 . ?
C1_82 C2_82 1.3900 . ?
C1_82 C6_82 1.3900 . ?
C2_82 C3_82 1.3900 . ?
C3_82 C4_82 1.3900 . ?
C4_82 C5_82 1.3900 . ?
C5_82 C6_82 1.3900 . ?
C1_91 C2_91 1.3900 . ?
C1_91 C6_91 1.3900 . ?
C2_91 C3_91 1.3900 . ?
C3_91 C4_91 1.3900 . ?
C4_91 C5_91 1.3900 . ?
C5_91 C6_91 1.3900 . ?
C1_92 C2_92 1.3900 . ?
C1_92 C6_92 1.3900 . ?
C2_92 C3_92 1.3900 . ?
C3_92 C4_92 1.3900 . ?
C4_92 C5_92 1.3900 . ?
C5_92 C6_92 1.3900 . ?
C1_101 C2_101 1.3900 . ?
C1_101 C6_101 1.3900 . ?
C2_101 C3_101 1.3900 . ?
C3_101 C4_101 1.3900 . ?
C4_101 C5_101 1.3900 . ?
C5_101 C6_101 1.3900 . ?
C1_102 C2_102 1.3900 . ?
C1_102 C6_102 1.3900 . ?
C2_102 C3_102 1.3900 . ?
C3_102 C4_102 1.3900 . ?
C4_102 C5_102 1.3900 . ?
C5_102 C6_102 1.3900 . ?

loop_
_geom_torsion_atom_site_label_1
_geom_torsion_atom_site_label_2
_geom_torsion_atom_site_label_3
_geom_torsion_atom_site_label_4
_geom_torsion
_geom_torsion_site_symmetry_1
_geom_torsion_site_symmetry_2
_geom_torsion_site_symmetry_3
_geom_torsion_site_symmetry_4
_geom_torsion_publ_flag
C1_31 N1_2 C1_2 N2_2 178.0(5) . . . . ?
C1_32 N1_2 C1_2 N2_2 178.8(4) . . . . ?
C2_2 N1_2 C1_2 N2_2 2.0(3) . . . . ?
C1_31 N1_2 C1_2 B1_1 -2.8(6) . . . . ?
C1_32 N1_2 C1_2 B1_1 -2.1(5) . . . . ?
C2_2 N1_2 C1_2 B1_1 -178.9(2) . . . . ?
As1_1 B1_1 C1_2 N2_2 83.7(2) . . . . ?
As1_1 B1_1 C1_2 N1_2 -95.3(2) . . . . ?
N1_2 C1_2 N2_2 C1_4 -174.4(2) . . . . ?
B1_1 C1_2 N2_2 C1_4 6.5(3) . . . . ?
N1_2 C1_2 N2_2 C3_2 -3.7(3) . . . . ?
B1_1 C1_2 N2_2 C3_2 177.2(2) . . . . ?
C1_2 N1_2 C2_2 C3_2 0.4(3) . . . . ?
C1_31 N1_2 C2_2 C3_2 -176.0(5) . . . . ?
C1_32 N1_2 C2_2 C3_2 -176.7(4) . . . . ?
C1_2 N2_2 C3_2 C2_2 3.8(3) . . . . ?
C1_4 N2_2 C3_2 C2_2 175.1(2) . . . . ?
N1_2 C2_2 C3_2 N2_2 -2.3(3) . . . . ?
C1_2 N1_2 C1_31 C2_31 97.9(6) . . . . ?
C2_2 N1_2 C1_31 C2_31 -86.3(6) . . . . ?
C1_2 N1_2 C1_31 C6_31 -86.1(7) . . . . ?
C2_2 N1_2 C1_31 C6_31 89.7(7) . . . . ?
N1_2 C1_31 C2_31 C3_31 175.9(11) . . . . ?
C6_31 C1_31 C2_31 C3_31 0.0 . . . . ?
N1_2 C1_31 C2_31 C7_31 -5.2(12) . . . . ?
C6_31 C1_31 C2_31 C7_31 179.0(14) . . . . ?
C1_31 C2_31 C3_31 C4_31 0.0 . . . . ?
C7_31 C2_31 C3_31 C4_31 -179.0(14) . . . . ?
C2_31 C3_31 C4_31 C5_31 0.0 . . . . ?
C2_31 C3_31 C4_31 C8_31 -173.5(8) . . . . ?
C3_31 C4_31 C5_31 C6_31 0.0 . . . . ?
C8_31 C4_31 C5_31 C6_31 173.4(8) . . . . ?
C4_31 C5_31 C6_31 C1_31 0.0 . . . . ?
C4_31 C5_31 C6_31 C9_31 -178.9(8) . . . . ?
N1_2 C1_31 C6_31 C5_31 -176.2(10) . . . . ?
C2_31 C1_31 C6_31 C5_31 0.0 . . . . ?
N1_2 C1_31 C6_31 C9_31 2.7(9) . . . . ?
C2_31 C1_31 C6_31 C9_31 178.9(8) . . . . ?
C1_2 N1_2 C1_32 C2_32 98.4(4) . . . . ?
C2_2 N1_2 C1_32 C2_32 -85.0(4) . . . . ?
C1_2 N1_2 C1_32 C6_32 -86.7(6) . . . . ?
C2_2 N1_2 C1_32 C6_32 89.8(6) . . . . ?
C6_32 C1_32 C2_32 C3_32 0.0 . . . . ?
N1_2 C1_32 C2_32 C3_32 175.0(7) . . . . ?
C6_32 C1_32 C2_32 C7_32 176.3(10) . . . . ?
N1_2 C1_32 C2_32 C7_32 -8.7(9) . . . . ?
C1_32 C2_32 C3_32 C4_32 0.0 . . . . ?
C7_32 C2_32 C3_32 C4_32 -176.4(10) . . . . ?
C2_32 C3_32 C4_32 C5_32 0.0 . . . . ?
C2_32 C3_32 C4_32 C8_32 -177.7(6) . . . . ?
C3_32 C4_32 C5_32 C6_32 0.0 . . . . ?
C8_32 C4_32 C5_32 C6_32 177.8(5) . . . . ?
C4_32 C5_32 C6_32 C1_32 0.0 . . . . ?
C4_32 C5_32 C6_32 C9_32 -179.4(6) . . . . ?
C2_32 C1_32 C6_32 C5_32 0.0 . . . . ?
N1_2 C1_32 C6_32 C5_32 -174.7(8) . . . . ?
C2_32 C1_32 C6_32 C9_32 179.5(6) . . . . ?
N1_2 C1_32 C6_32 C9_32 4.8(7) . . . . ?
C1_2 N2_2 C1_4 C2_4 -108.3(3) . . . . ?
C3_2 N2_2 C1_4 C2_4 81.6(3) . . . . ?
C1_2 N2_2 C1_4 C6_4 76.0(3) . . . . ?
C3_2 N2_2 C1_4 C6_4 -94.2(3) . . . . ?
C6_4 C1_4 C2_4 C3_4 -0.4(4) . . . . ?
N2_2 C1_4 C2_4 C3_4 -175.9(2) . . . . ?
C6_4 C1_4 C2_4 C7_4 179.0(2) . . . . ?
N2_2 C1_4 C2_4 C7_4 3.5(3) . . . . ?
C1_4 C2_4 C3_4 C4_4 0.2(4) . . . . ?
C7_4 C2_4 C3_4 C4_4 -179.3(3) . . . . ?
C2_4 C3_4 C4_4 C5_4 -0.9(4) . . . . ?
C2_4 C3_4 C4_4 C8_4 177.6(3) . . . . ?
C3_4 C4_4 C5_4 C6_4 1.9(4) . . . . ?
C8_4 C4_4 C5_4 C6_4 -176.6(3) . . . . ?
C4_4 C5_4 C6_4 C1_4 -2.1(4) . . . . ?
C4_4 C5_4 C6_4 C9_4 176.5(3) . . . . ?
C2_4 C1_4 C6_4 C5_4 1.3(4) . . . . ?
N2_2 C1_4 C6_4 C5_4 176.9(2) . . . . ?
C2_4 C1_4 C6_4 C9_4 -177.3(2) . . . . ?
N2_2 C1_4 C6_4 C9_4 -1.7(4) . . . . ?
C1_72 C1_5 B1_5 C4_5 153.6(6) . . . . ?
C2_5 C1_5 B1_5 C4_5 -13.7(3) . . . . ?
C1_71 C1_5 B1_5 C4_5 152.7(3) . . . . ?
As1_1 C1_5 B1_5 C4_5 -79.98(18) . . . . ?
C1_72 C1_5 B1_5 C1_6 -20.6(7) . . . . ?
C2_5 C1_5 B1_5 C1_6 172.1(2) . . . . ?
C1_71 C1_5 B1_5 C1_6 -21.5(4) . . . . ?
As1_1 C1_5 B1_5 C1_6 105.8(2) . . . . ?
C1_71 C1_5 C2_5 C1_81 -6.7(5) . . . . ?
B1_5 C1_5 C2_5 C1_81 160.2(3) . . . . ?
As1_1 C1_5 C2_5 C1_81 -119.3(3) . . . . ?
C1_72 C1_5 C2_5 C3_5 -152.5(6) . . . . ?
C1_71 C1_5 C2_5 C3_5 -152.0(3) . . . . ?
B1_5 C1_5 C2_5 C3_5 14.9(3) . . . . ?
As1_1 C1_5 C2_5 C3_5 95.35(19) . . . . ?
C1_72 C1_5 C2_5 C1_82 -2.2(8) . . . . ?
B1_5 C1_5 C2_5 C1_82 165.2(5) . . . . ?
As1_1 C1_5 C2_5 C1_82 -114.4(5) . . . . ?
C1_72 C1_5 C2_5 As1_1 112.2(6) . . . . ?
C1_71 C1_5 C2_5 As1_1 112.6(3) . . . . ?
B1_5 C1_5 C2_5 As1_1 -80.46(16) . . . . ?
C1_81 C2_5 C3_5 C4_5 -161.7(3) . . . . ?
C1_5 C2_5 C3_5 C4_5 -11.1(3) . . . . ?
C1_82 C2_5 C3_5 C4_5 -158.9(5) . . . . ?
As1_1 C2_5 C3_5 C4_5 61.3(2) . . . . ?
C1_5 C2_5 C3_5 C1_92 169.3(4) . . . . ?
C1_82 C2_5 C3_5 C1_92 21.6(7) . . . . ?
As1_1 C2_5 C3_5 C1_92 -118.2(4) . . . . ?
C1_81 C2_5 C3_5 C1_91 26.6(4) . . . . ?
C1_5 C2_5 C3_5 C1_91 177.2(2) . . . . ?
As1_1 C2_5 C3_5 C1_91 -110.3(2) . . . . ?
C1_92 C3_5 C4_5 C1_102 6.6(10) . . . . ?
C2_5 C3_5 C4_5 C1_102 -172.8(6) . . . . ?
C1_92 C3_5 C4_5 B1_5 -178.6(6) . . . . ?
C2_5 C3_5 C4_5 B1_5 2.0(3) . . . . ?
C1_91 C3_5 C4_5 B1_5 173.1(3) . . . . ?
C2_5 C3_5 C4_5 C1_101 -166.2(3) . . . . ?
C1_91 C3_5 C4_5 C1_101 4.8(5) . . . . ?
C1_5 B1_5 C4_5 C1_102 -178.3(7) . . . . ?
C1_6 B1_5 C4_5 C1_102 -4.0(8) . . . . ?
C1_5 B1_5 C4_5 C3_5 7.4(3) . . . . ?
C1_6 B1_5 C4_5 C3_5 -178.3(2) . . . . ?
C1_5 B1_5 C4_5 C1_101 176.0(3) . . . . ?
C1_6 B1_5 C4_5 C1_101 -9.7(4) . . . . ?
C1_5 B1_5 C1_6 C6_6 -45.4(4) . . . . ?
C4_5 B1_5 C1_6 C6_6 141.5(3) . . . . ?
C1_5 B1_5 C1_6 C2_6 131.0(3) . . . . ?
C4_5 B1_5 C1_6 C2_6 -42.2(4) . . . . ?
C6_6 C1_6 C2_6 C3_6 0.0(4) . . . . ?
B1_5 C1_6 C2_6 C3_6 -176.6(3) . . . . ?
C1_6 C2_6 C3_6 C4_6 -1.8(5) . . . . ?
C2_6 C3_6 C4_6 C5_6 2.2(5) . . . . ?
C3_6 C4_6 C5_6 C6_6 -0.7(5) . . . . ?
C4_6 C5_6 C6_6 C1_6 -1.1(4) . . . . ?
C2_6 C1_6 C6_6 C5_6 1.4(4) . . . . ?
B1_5 C1_6 C6_6 C5_6 177.9(3) . . . . ?
C2_5 C1_5 C1_71 C2_71 157.4(2) . . . . ?
B1_5 C1_5 C1_71 C2_71 -6.3(4) . . . . ?
As1_1 C1_5 C1_71 C2_71 -119.1(2) . . . . ?
C2_5 C1_5 C1_71 C6_71 -24.2(4) . . . . ?
B1_5 C1_5 C1_71 C6_71 172.0(2) . . . . ?
As1_1 C1_5 C1_71 C6_71 59.2(3) . . . . ?
C6_71 C1_71 C2_71 C3_71 0.0 . . . . ?
C1_5 C1_71 C2_71 C3_71 178.3(4) . . . . ?
C1_71 C2_71 C3_71 C4_71 0.0 . . . . ?
C2_71 C3_71 C4_71 C5_71 0.0 . . . . ?
C3_71 C4_71 C5_71 C6_71 0.0 . . . . ?
C4_71 C5_71 C6_71 C1_71 0.0 . . . . ?
C2_71 C1_71 C6_71 C5_71 0.0 . . . . ?
C1_5 C1_71 C6_71 C5_71 -178.3(4) . . . . ?
C2_5 C1_5 C1_72 C2_72 142.4(5) . . . . ?
B1_5 C1_5 C1_72 C2_72 -22.2(8) . . . . ?
As1_1 C1_5 C1_72 C2_72 -133.6(5) . . . . ?
C2_5 C1_5 C1_72 C6_72 -37.7(10) . . . . ?
B1_5 C1_5 C1_72 C6_72 157.7(5) . . . . ?
As1_1 C1_5 C1_72 C6_72 46.2(9) . . . . ?
C6_72 C1_72 C2_72 C3_72 0.0 . . . . ?
C1_5 C1_72 C2_72 C3_72 179.9(9) . . . . ?
C1_72 C2_72 C3_72 C4_72 0.0 . . . . ?
C2_72 C3_72 C4_72 C5_72 0.0 . . . . ?
C3_72 C4_72 C5_72 C6_72 0.0 . . . . ?
C4_72 C5_72 C6_72 C1_72 0.0 . . . . ?
C2_72 C1_72 C6_72 C5_72 0.0 . . . . ?
C1_5 C1_72 C6_72 C5_72 -179.8(10) . . . . ?
C1_5 C2_5 C1_81 C2_81 -68.1(4) . . . . ?
C3_5 C2_5 C1_81 C2_81 75.2(3) . . . . ?
As1_1 C2_5 C1_81 C2_81 -159.7(2) . . . . ?
C1_5 C2_5 C1_81 C6_81 116.0(3) . . . . ?
C3_5 C2_5 C1_81 C6_81 -100.7(3) . . . . ?
As1_1 C2_5 C1_81 C6_81 24.4(3) . . . . ?
C6_81 C1_81 C2_81 C3_81 0.0 . . . . ?
C2_5 C1_81 C2_81 C3_81 -176.0(3) . . . . ?
C1_81 C2_81 C3_81 C4_81 0.0 . . . . ?
C2_81 C3_81 C4_81 C5_81 0.0 . . . . ?
C3_81 C4_81 C5_81 C6_81 0.0 . . . . ?
C4_81 C5_81 C6_81 C1_81 0.0 . . . . ?
C2_81 C1_81 C6_81 C5_81 0.0 . . . . ?
C2_5 C1_81 C6_81 C5_81 175.8(3) . . . . ?
C1_5 C2_5 C1_82 C2_82 -61.6(7) . . . . ?
C3_5 C2_5 C1_82 C2_82 83.0(7) . . . . ?
As1_1 C2_5 C1_82 C2_82 -144.3(4) . . . . ?
C1_5 C2_5 C1_82 C6_82 135.1(4) . . . . ?
C3_5 C2_5 C1_82 C6_82 -80.4(6) . . . . ?
As1_1 C2_5 C1_82 C6_82 52.4(5) . . . . ?
C6_82 C1_82 C2_82 C3_82 0.0 . . . . ?
C2_5 C1_82 C2_82 C3_82 -163.2(7) . . . . ?
C1_82 C2_82 C3_82 C4_82 0.0 . . . . ?
C2_82 C3_82 C4_82 C5_82 0.0 . . . . ?
C3_82 C4_82 C5_82 C6_82 0.0 . . . . ?
C4_82 C5_82 C6_82 C1_82 0.0 . . . . ?
C2_82 C1_82 C6_82 C5_82 0.0 . . . . ?
C2_5 C1_82 C6_82 C5_82 163.2(7) . . . . ?
C4_5 C3_5 C1_91 C2_91 -118.8(3) . . . . ?
C2_5 C3_5 C1_91 C2_91 51.5(3) . . . . ?
C4_5 C3_5 C1_91 C6_91 70.9(4) . . . . ?
C2_5 C3_5 C1_91 C6_91 -118.8(3) . . . . ?
C6_91 C1_91 C2_91 C3_91 0.0 . . . . ?
C3_5 C1_91 C2_91 C3_91 -170.3(3) . . . . ?
C1_91 C2_91 C3_91 C4_91 0.0 . . . . ?
C2_91 C3_91 C4_91 C5_91 0.0 . . . . ?
C3_91 C4_91 C5_91 C6_91 0.0 . . . . ?
C4_91 C5_91 C6_91 C1_91 0.0 . . . . ?
C2_91 C1_91 C6_91 C5_91 0.0 . . . . ?
C3_5 C1_91 C6_91 C5_91 170.2(3) . . . . ?
C4_5 C3_5 C1_92 C2_92 -91.4(7) . . . . ?
C2_5 C3_5 C1_92 C2_92 87.9(5) . . . . ?
C4_5 C3_5 C1_92 C6_92 90.3(8) . . . . ?
C2_5 C3_5 C1_92 C6_92 -90.4(6) . . . . ?
C6_92 C1_92 C2_92 C3_92 0.0 . . . . ?
C3_5 C1_92 C2_92 C3_92 -178.3(8) . . . . ?
C1_92 C2_92 C3_92 C4_92 0.0 . . . . ?
C2_92 C3_92 C4_92 C5_92 0.0 . . . . ?
C3_92 C4_92 C5_92 C6_92 0.0 . . . . ?
C4_92 C5_92 C6_92 C1_92 0.0 . . . . ?
C2_92 C1_92 C6_92 C5_92 0.0 . . . . ?
C3_5 C1_92 C6_92 C5_92 178.3(8) . . . . ?
C3_5 C4_5 C1_101 C2_101 120.4(3) . . . . ?
B1_5 C4_5 C1_101 C2_101 -45.8(3) . . . . ?
C3_5 C4_5 C1_101 C6_101 -60.7(4) . . . . ?
B1_5 C4_5 C1_101 C6_101 133.1(3) . . . . ?
C6_101 C1_101 C2_101 C3_101 0.0 . . . . ?
C4_5 C1_101 C2_101 C3_101 178.9(3) . . . . ?
C1_101 C2_101 C3_101 C4_101 0.0 . . . . ?
C2_101 C3_101 C4_101 C5_101 0.0 . . . . ?
C3_101 C4_101 C5_101 C6_101 0.0 . . . . ?
C4_101 C5_101 C6_101 C1_101 0.0 . . . . ?
C2_101 C1_101 C6_101 C5_101 0.0 . . . . ?
C4_5 C1_101 C6_101 C5_101 -178.9(4) . . . . ?
C3_5 C4_5 C1_102 C2_102 132.5(5) . . . . ?
B1_5 C4_5 C1_102 C2_102 -41.0(9) . . . . ?
C3_5 C4_5 C1_102 C6_102 -48.3(9) . . . . ?
B1_5 C4_5 C1_102 C6_102 138.2(5) . . . . ?
C4_5 C1_102 C2_102 C3_102 179.2(9) . . . . ?
C6_102 C1_102 C2_102 C3_102 0.0 . . . . ?
C1_102 C2_102 C3_102 C4_102 0.0 . . . . ?
C2_102 C3_102 C4_102 C5_102 0.0 . . . . ?
C3_102 C4_102 C5_102 C6_102 0.0 . . . . ?
C4_102 C5_102 C6_102 C1_102 0.0 . . . . ?
C4_5 C1_102 C6_102 C5_102 -179.2(9) . . . . ?
C2_102 C1_102 C6_102 C5_102 0.0 . . . . ?
